data_4314071
loop_
_publ_author_name
'Theodore A. Betley'
'Jonas C. Peters'

_publ_section_title
;
 The Strong-Field Tripodal Phosphine Donor, [PhB(CH2PiPr2)3]-, Provides
 Access to Electronically and Coordinatively Unsaturated Transition Metal
 Complexes
;
_journal_name_full 'Inorganic Chemistry'
_journal_page_first 5074
_journal_page_last 5084
_journal_paper_doi 10.1021/ic0343096
_journal_volume 42
_journal_year 2003
_chemical_formula_sum 'C98 H98 B2 Cl2 O2 P6 Ru2'
_chemical_formula_weight 1788.24
_chemical_name_systematic
; 
 ? 
;
_space_group_IT_number 2
_symmetry_cell_setting triclinic
_symmetry_space_group_name_Hall '-P 1'
_symmetry_space_group_name_H-M 'P -1'
_atom_sites_solution_hydrogens geom
_atom_sites_solution_primary direct
_atom_sites_solution_secondary difmap
_audit_creation_method SHELXL-97
_cell_angle_alpha 71.8990(10)
_cell_angle_beta 67.2710(10)
_cell_angle_gamma 82.5080(10)
_cell_formula_units_Z 1
_cell_length_a 13.0430(11)
_cell_length_b 13.1103(11)
_cell_length_c 13.5126(11)
_cell_measurement_temperature 96(2)
_cell_volume 2025.6(3)
_computing_cell_refinement 'Bruker XSCANS'
_computing_data_collection 'Bruker XSCANS'
_computing_data_reduction 'Bruker SHELXTL'
_computing_molecular_graphics 'Bruker SHELXTL'
_computing_publication_material 'Bruker SHELXTL'
_computing_structure_refinement 'SHELXL-97 (Sheldrick, 1997)'
_computing_structure_solution 'SHELXS-97 (Sheldrick, 1990)'
_diffrn_ambient_temperature 96(2)
_diffrn_measured_fraction_theta_full 0.922
_diffrn_measured_fraction_theta_max 0.922
_diffrn_measurement_device_type 'Bruker P4'
_diffrn_measurement_method '\w scans'
_diffrn_radiation_monochromator graphite
_diffrn_radiation_source 'fine-focus sealed tube'
_diffrn_radiation_type MoK\a
_diffrn_radiation_wavelength 0.71073
_diffrn_reflns_av_R_equivalents 0.0502
_diffrn_reflns_av_sigmaI/netI 0.0346
_diffrn_reflns_limit_h_max 17
_diffrn_reflns_limit_h_min -17
_diffrn_reflns_limit_k_max 17
_diffrn_reflns_limit_k_min -17
_diffrn_reflns_limit_l_max 18
_diffrn_reflns_limit_l_min -18
_diffrn_reflns_number 42926
_diffrn_reflns_theta_full 28.56
_diffrn_reflns_theta_max 28.56
_diffrn_reflns_theta_min 1.63
_exptl_absorpt_coefficient_mu 0.610
_exptl_absorpt_correction_type none
_exptl_crystal_colour orange
_exptl_crystal_density_diffrn 1.466
_exptl_crystal_density_method 'not measured'
_exptl_crystal_description rough
_exptl_crystal_F_000 924
_exptl_crystal_size_max 0.29
_exptl_crystal_size_mid 0.16
_exptl_crystal_size_min 0.10
_refine_diff_density_max 0.791
_refine_diff_density_min -0.403
_refine_diff_density_rms 0.083
_refine_ls_extinction_method none
_refine_ls_goodness_of_fit_ref 1.536
_refine_ls_hydrogen_treatment mixed
_refine_ls_matrix_type full
_refine_ls_number_parameters 505
_refine_ls_number_reflns 9531
_refine_ls_number_restraints 0
_refine_ls_restrained_S_all 1.536
_refine_ls_R_factor_all 0.0401
_refine_ls_R_factor_gt 0.0302
_refine_ls_shift/su_max 0.015
_refine_ls_shift/su_mean 0.001
_refine_ls_structure_factor_coef Fsqd
_refine_ls_weighting_details 'calc w=1/[\s^2^(Fo^2^)+(0.0200P)^2^+0.0000P] where P=(Fo^2^+2Fc^2^)/3'
_refine_ls_weighting_scheme calc
_refine_ls_wR_factor_gt 0.0671
_refine_ls_wR_factor_ref 0.0698
_reflns_number_gt 7978
_reflns_number_total 9531
_reflns_threshold_expression >2sigma(I)
_cod_data_source_file ic0343096si20030321_123039_2.cif
_cod_data_source_block tab16
_cod_depositor_comments
;
The following automatic conversions were performed:

'_symmetry_cell_setting' value 'Triclinic' changed to 'triclinic'
according to the built-in table from CIF Core dictionary named
'cif_core.dic' version 2.4.1 from 2010-06-29.

Automatic conversion script
Id: cif_fix_values 1646 2011-03-28 12:23:43Z adriana 
;
_cod_database_code 4314071

loop_
_symmetry_equiv_pos_as_xyz
'x, y, z'
'-x, -y, -z'

loop_
_atom_site_label
_atom_site_type_symbol
_atom_site_fract_x
_atom_site_fract_y
_atom_site_fract_z
_atom_site_U_iso_or_equiv
_atom_site_adp_type
_atom_site_occupancy
_atom_site_symmetry_multiplicity
_atom_site_calc_flag
_atom_site_refinement_flags
_atom_site_disorder_assembly
_atom_site_disorder_group
Ru1 Ru 0.892388(12) 0.892467(12) 0.594329(12) 0.01022(5) Uani 1 1 d . . .
Cl1 Cl 0.90553(4) 1.08578(3) 0.50176(4) 0.01366(10) Uani 1 1 d . . .
P1 P 0.70282(4) 0.89886(4) 0.68151(4) 0.01113(10) Uani 1 1 d . . .
P2 P 0.87454(4) 0.79621(4) 0.49270(4) 0.01174(10) Uani 1 1 d . . .
P3 P 0.88686(4) 0.73478(4) 0.72794(4) 0.01155(10) Uani 1 1 d . . .
B1 B 0.70153(18) 0.67611(17) 0.69134(18) 0.0136(4) Uani 1 1 d . . .
C1 C 0.61394(16) 0.58038(15) 0.72864(17) 0.0154(4) Uani 1 1 d . . .
C2 C 0.56772(17) 0.51408(16) 0.83849(17) 0.0192(4) Uani 1 1 d . . .
H2 H 0.5889 0.5242 0.8946 0.023 Uiso 1 1 calc R . .
C3 C 0.49207(18) 0.43408(17) 0.86850(19) 0.0247(5) Uani 1 1 d . . .
H3 H 0.4630 0.3909 0.9440 0.030 Uiso 1 1 calc R . .
C4 C 0.45898(18) 0.41679(17) 0.7901(2) 0.0254(5) Uani 1 1 d . . .
H4 H 0.4079 0.3616 0.8105 0.031 Uiso 1 1 calc R . .
C5 C 0.50148(17) 0.48124(17) 0.68070(19) 0.0233(5) Uani 1 1 d . . .
H5 H 0.4791 0.4709 0.6255 0.028 Uiso 1 1 calc R . .
C6 C 0.57655(16) 0.56074(16) 0.65184(18) 0.0190(4) Uani 1 1 d . . .
H6 H 0.6041 0.6041 0.5764 0.023 Uiso 1 1 calc R . .
C7 C 0.63231(15) 0.79313(14) 0.67459(16) 0.0132(4) Uani 1 1 d . . .
H7A H 0.5570 0.7845 0.7336 0.016 Uiso 1 1 calc R . .
H7B H 0.6238 0.8135 0.6012 0.016 Uiso 1 1 calc R . .
C8 C 0.80160(15) 0.67181(15) 0.57088(15) 0.0131(4) Uani 1 1 d . . .
H8A H 0.7687 0.6523 0.5244 0.016 Uiso 1 1 calc R . .
H8B H 0.8556 0.6146 0.5862 0.016 Uiso 1 1 calc R . .
C9 C 0.75860(15) 0.66162(15) 0.78584(16) 0.0134(4) Uani 1 1 d . . .
H9A H 0.7736 0.5845 0.8158 0.016 Uiso 1 1 calc R . .
H9B H 0.7053 0.6873 0.8488 0.016 Uiso 1 1 calc R . .
C10 C 0.63927(15) 1.02930(15) 0.63354(16) 0.0135(4) Uani 1 1 d . . .
C11 C 0.65484(17) 1.11774(16) 0.66291(16) 0.0175(4) Uani 1 1 d . . .
H11 H 0.6958 1.1088 0.7099 0.021 Uiso 1 1 calc R . .
C12 C 0.61208(17) 1.21766(16) 0.62519(17) 0.0199(4) Uani 1 1 d . . .
H12 H 0.6229 1.2765 0.6470 0.024 Uiso 1 1 calc R . .
C13 C 0.55415(19) 1.23200(17) 0.5564(2) 0.0277(5) Uani 1 1 d . . .
H13 H 0.5244 1.3007 0.5304 0.033 Uiso 1 1 calc R . .
C14 C 0.5392(2) 1.14641(18) 0.5250(2) 0.0419(7) Uani 1 1 d . . .
H14 H 0.5001 1.1565 0.4762 0.050 Uiso 1 1 calc R . .
C15 C 0.58071(19) 1.04546(17) 0.5642(2) 0.0292(5) Uani 1 1 d . . .
H15 H 0.5686 0.9869 0.5428 0.035 Uiso 1 1 calc R . .
C16 C 0.65465(16) 0.89208(15) 0.83053(15) 0.0133(4) Uani 1 1 d . . .
C17 C 0.71970(16) 0.93629(15) 0.86707(16) 0.0152(4) Uani 1 1 d . . .
H17 H 0.7890 0.9673 0.8152 0.018 Uiso 1 1 calc R . .
C18 C 0.68519(17) 0.93580(16) 0.97777(16) 0.0181(4) Uani 1 1 d . . .
H18 H 0.7309 0.9659 1.0015 0.022 Uiso 1 1 calc R . .
C19 C 0.58392(18) 0.89147(16) 1.05397(17) 0.0201(4) Uani 1 1 d . . .
H19 H 0.5602 0.8906 1.1301 0.024 Uiso 1 1 calc R . .
C20 C 0.51781(17) 0.84869(16) 1.01842(17) 0.0192(4) Uani 1 1 d . . .
H20 H 0.4479 0.8191 1.0703 0.023 Uiso 1 1 calc R . .
C21 C 0.55251(16) 0.84854(15) 0.90752(16) 0.0168(4) Uani 1 1 d . . .
H21 H 0.5064 0.8186 0.8840 0.020 Uiso 1 1 calc R . .
C22 C 0.80460(15) 0.86521(15) 0.39457(15) 0.0141(4) Uani 1 1 d . . .
C23 C 0.78232(18) 0.97407(16) 0.37152(18) 0.0212(5) Uani 1 1 d . . .
H23 H 0.8015 1.0150 0.4087 0.025 Uiso 1 1 calc R . .
C24 C 0.73216(19) 1.02452(17) 0.29454(18) 0.0259(5) Uani 1 1 d . . .
H24 H 0.7176 1.0996 0.2796 0.031 Uiso 1 1 calc R . .
C25 C 0.70353(18) 0.96709(17) 0.24008(17) 0.0225(5) Uani 1 1 d . . .
H25 H 0.6681 1.0017 0.1885 0.027 Uiso 1 1 calc R . .
C26 C 0.7267(2) 0.85832(18) 0.26093(19) 0.0286(5) Uani 1 1 d . . .
H26 H 0.7081 0.8180 0.2228 0.034 Uiso 1 1 calc R . .
C27 C 0.77690(19) 0.80807(17) 0.33719(18) 0.0241(5) Uani 1 1 d . . .
H27 H 0.7928 0.7333 0.3507 0.029 Uiso 1 1 calc R . .
C28 C 1.00826(16) 0.76243(15) 0.39417(16) 0.0132(4) Uani 1 1 d . . .
C29 C 1.06642(16) 0.66889(16) 0.42446(16) 0.0160(4) Uani 1 1 d . . .
H29 H 1.0366 0.6209 0.4975 0.019 Uiso 1 1 calc R . .
C30 C 1.16738(16) 0.64468(16) 0.34939(17) 0.0185(4) Uani 1 1 d . . .
H30 H 1.2064 0.5807 0.3716 0.022 Uiso 1 1 calc R . .
C31 C 1.21135(17) 0.71264(16) 0.24307(17) 0.0201(4) Uani 1 1 d . . .
H31 H 1.2803 0.6956 0.1917 0.024 Uiso 1 1 calc R . .
C32 C 1.15472(17) 0.80581(17) 0.21145(17) 0.0215(5) Uani 1 1 d . . .
H32 H 1.1848 0.8529 0.1380 0.026 Uiso 1 1 calc R . .
C33 C 1.05406(17) 0.83107(16) 0.28633(17) 0.0186(4) Uani 1 1 d . . .
H33 H 1.0160 0.8957 0.2639 0.022 Uiso 1 1 calc R . .
C34 C 0.99972(16) 0.63471(15) 0.69962(15) 0.0133(4) Uani 1 1 d . . .
C35 C 1.10913(16) 0.66672(15) 0.66297(16) 0.0159(4) Uani 1 1 d . . .
H35 H 1.1238 0.7391 0.6528 0.019 Uiso 1 1 calc R . .
C36 C 1.19670(17) 0.59489(16) 0.64110(17) 0.0189(4) Uani 1 1 d . . .
H36 H 1.2709 0.6184 0.6150 0.023 Uiso 1 1 calc R . .
C37 C 1.17631(17) 0.48854(16) 0.65727(17) 0.0208(4) Uani 1 1 d . . .
H37 H 1.2363 0.4390 0.6425 0.025 Uiso 1 1 calc R . .
C38 C 1.06800(17) 0.45517(16) 0.69498(17) 0.0199(4) Uani 1 1 d . . .
H38 H 1.0536 0.3823 0.7068 0.024 Uiso 1 1 calc R . .
C39 C 0.98046(17) 0.52761(15) 0.71561(16) 0.0155(4) Uani 1 1 d . . .
H39 H 0.9064 0.5040 0.7410 0.019 Uiso 1 1 calc R . .
C40 C 0.90952(16) 0.76147(15) 0.84344(16) 0.0150(4) Uani 1 1 d . . .
C41 C 0.97678(16) 0.84611(16) 0.82213(17) 0.0180(4) Uani 1 1 d . . .
H41 H 1.0099 0.8903 0.7476 0.022 Uiso 1 1 calc R . .
C42 C 0.99594(18) 0.86659(18) 0.90808(18) 0.0233(5) Uani 1 1 d . . .
H42 H 1.0412 0.9250 0.8927 0.028 Uiso 1 1 calc R . .
C43 C 0.94886(19) 0.8015(2) 1.01657(19) 0.0292(5) Uani 1 1 d . . .
H43 H 0.9614 0.8153 1.0759 0.035 Uiso 1 1 calc R . .
C44 C 0.88347(19) 0.71605(19) 1.03827(18) 0.0280(5) Uani 1 1 d . . .
H44 H 0.8521 0.6708 1.1125 0.034 Uiso 1 1 calc R . .
C45 C 0.86360(18) 0.69626(17) 0.95254(17) 0.0215(5) Uani 1 1 d . . .
H45 H 0.8183 0.6377 0.9683 0.026 Uiso 1 1 calc R . .
C46 C 0.7288(2) 0.2547(2) 0.0450(2) 0.0397(7) Uani 1 1 d . . .
H46A H 0.6884 0.2510 -0.0025 0.048 Uiso 1 1 calc R . .
H46B H 0.7849 0.1959 0.0438 0.048 Uiso 1 1 calc R . .
C47 C 0.6852(2) 0.31969(18) 0.1978(2) 0.0310(5) Uani 1 1 d . . .
H47A H 0.6977 0.2811 0.2680 0.037 Uiso 1 1 calc R . .
H47B H 0.6256 0.3740 0.2137 0.037 Uiso 1 1 calc R . .
C48 C 0.7909(2) 0.3730(2) 0.1092(2) 0.0353(6) Uani 1 1 d . . .
H48A H 0.8574 0.3355 0.1224 0.042 Uiso 1 1 calc R . .
H48B H 0.7923 0.4493 0.1060 0.042 Uiso 1 1 calc R . .
C49 C 0.7841(2) 0.3620(2) 0.0032(2) 0.0450(7) Uani 1 1 d . . .
H49A H 0.7386 0.4204 -0.0270 0.054 Uiso 1 1 calc R . .
H49B H 0.8590 0.3617 -0.0551 0.054 Uiso 1 1 calc R . .
O1 O 0.65430(13) 0.24579(12) 0.15533(12) 0.0273(4) Uani 1 1 d . . .

loop_
_atom_site_aniso_label
_atom_site_aniso_U_11
_atom_site_aniso_U_22
_atom_site_aniso_U_33
_atom_site_aniso_U_23
_atom_site_aniso_U_13
_atom_site_aniso_U_12
Ru1 0.01078(8) 0.00807(8) 0.01096(8) -0.00174(6) -0.00382(6) -0.00026(5)
Cl1 0.0118(2) 0.0094(2) 0.0174(2) -0.00204(18) -0.00427(19) 0.00007(17)
P1 0.0119(2) 0.0094(2) 0.0115(2) -0.00224(19) -0.0042(2) -0.00007(19)
P2 0.0125(2) 0.0104(2) 0.0118(2) -0.00262(19) -0.0044(2) 0.00002(19)
P3 0.0127(2) 0.0094(2) 0.0120(2) -0.00192(19) -0.0049(2) -0.00023(19)
B1 0.0140(11) 0.0119(11) 0.0141(11) -0.0031(9) -0.0045(9) -0.0012(8)
C1 0.0135(10) 0.0098(9) 0.0221(11) -0.0055(8) -0.0061(8) 0.0033(7)
C2 0.0198(11) 0.0162(10) 0.0203(11) -0.0039(9) -0.0066(9) -0.0014(8)
C3 0.0227(12) 0.0170(11) 0.0257(12) -0.0003(9) -0.0027(10) -0.0052(9)
C4 0.0209(11) 0.0131(10) 0.0406(14) -0.0095(10) -0.0069(10) -0.0033(9)
C5 0.0191(11) 0.0237(12) 0.0326(13) -0.0153(10) -0.0097(10) -0.0001(9)
C6 0.0166(10) 0.0169(10) 0.0219(11) -0.0051(9) -0.0058(9) -0.0002(8)
C7 0.0118(9) 0.0128(9) 0.0149(10) -0.0033(8) -0.0046(8) -0.0026(7)
C8 0.0137(10) 0.0102(9) 0.0150(10) -0.0031(8) -0.0048(8) -0.0020(7)
C9 0.0127(9) 0.0100(9) 0.0149(10) -0.0011(8) -0.0041(8) -0.0008(7)
C10 0.0100(9) 0.0118(9) 0.0135(9) -0.0007(8) -0.0011(8) 0.0005(7)
C11 0.0200(11) 0.0172(10) 0.0151(10) -0.0049(8) -0.0070(9) 0.0030(8)
C12 0.0211(11) 0.0136(10) 0.0230(11) -0.0067(9) -0.0056(9) 0.0019(8)
C13 0.0267(12) 0.0123(11) 0.0463(15) -0.0018(10) -0.0215(11) 0.0023(9)
C14 0.0570(18) 0.0187(12) 0.074(2) -0.0062(13) -0.0566(17) 0.0036(12)
C15 0.0377(14) 0.0150(11) 0.0494(15) -0.0078(11) -0.0325(13) 0.0006(10)
C16 0.0149(10) 0.0091(9) 0.0128(9) -0.0017(7) -0.0038(8) 0.0023(7)
C17 0.0148(10) 0.0124(9) 0.0163(10) -0.0022(8) -0.0055(8) 0.0009(8)
C18 0.0211(11) 0.0173(10) 0.0182(10) -0.0050(8) -0.0102(9) 0.0006(8)
C19 0.0270(12) 0.0175(11) 0.0126(10) -0.0027(8) -0.0060(9) 0.0029(9)
C20 0.0182(11) 0.0161(10) 0.0156(10) -0.0005(8) -0.0007(9) -0.0025(8)
C21 0.0169(10) 0.0136(10) 0.0191(10) -0.0042(8) -0.0062(9) -0.0003(8)
C22 0.0131(10) 0.0166(10) 0.0104(9) -0.0024(8) -0.0034(8) 0.0005(8)
C23 0.0288(12) 0.0154(10) 0.0234(11) -0.0021(9) -0.0152(10) -0.0045(9)
C24 0.0369(13) 0.0153(11) 0.0272(12) -0.0003(9) -0.0185(11) 0.0008(10)
C25 0.0254(12) 0.0271(12) 0.0164(11) -0.0046(9) -0.0119(9) 0.0042(9)
C26 0.0415(14) 0.0303(13) 0.0273(12) -0.0165(10) -0.0233(11) 0.0092(11)
C27 0.0345(13) 0.0192(11) 0.0268(12) -0.0118(9) -0.0190(11) 0.0092(9)
C28 0.0139(10) 0.0140(10) 0.0136(9) -0.0069(8) -0.0040(8) -0.0019(8)
C29 0.0183(10) 0.0172(10) 0.0148(10) -0.0050(8) -0.0078(8) -0.0017(8)
C30 0.0173(10) 0.0185(11) 0.0236(11) -0.0094(9) -0.0097(9) 0.0021(8)
C31 0.0151(10) 0.0217(11) 0.0227(11) -0.0128(9) -0.0007(9) -0.0018(8)
C32 0.0231(11) 0.0194(11) 0.0160(10) -0.0046(9) 0.0009(9) -0.0066(9)
C33 0.0197(11) 0.0145(10) 0.0188(11) -0.0047(8) -0.0041(9) -0.0007(8)
C34 0.0169(10) 0.0115(9) 0.0119(9) -0.0025(8) -0.0072(8) 0.0019(8)
C35 0.0186(10) 0.0118(10) 0.0170(10) -0.0013(8) -0.0079(8) -0.0013(8)
C36 0.0150(10) 0.0200(11) 0.0211(11) -0.0048(9) -0.0066(9) -0.0010(8)
C37 0.0201(11) 0.0177(11) 0.0249(11) -0.0088(9) -0.0087(9) 0.0069(9)
C38 0.0255(11) 0.0119(10) 0.0235(11) -0.0052(9) -0.0106(9) 0.0012(8)
C39 0.0180(10) 0.0131(10) 0.0149(10) -0.0016(8) -0.0071(8) -0.0009(8)
C40 0.0158(10) 0.0154(10) 0.0151(10) -0.0049(8) -0.0080(8) 0.0038(8)
C41 0.0177(10) 0.0186(11) 0.0187(10) -0.0068(9) -0.0075(9) 0.0023(8)
C42 0.0216(11) 0.0273(12) 0.0267(12) -0.0128(10) -0.0108(10) -0.0009(9)
C43 0.0314(13) 0.0423(15) 0.0235(12) -0.0168(11) -0.0157(11) 0.0039(11)
C44 0.0301(13) 0.0362(14) 0.0146(11) -0.0028(10) -0.0079(10) -0.0016(10)
C45 0.0240(11) 0.0217(11) 0.0173(11) -0.0023(9) -0.0075(9) -0.0032(9)
C46 0.0300(14) 0.0656(19) 0.0220(13) -0.0093(13) -0.0072(11) -0.0116(13)
C47 0.0346(14) 0.0206(12) 0.0347(14) -0.0098(10) -0.0083(11) 0.0007(10)
C48 0.0338(14) 0.0280(13) 0.0397(15) -0.0041(11) -0.0122(12) -0.0040(11)
C49 0.0340(15) 0.0582(19) 0.0300(14) 0.0127(13) -0.0140(12) -0.0125(13)
O1 0.0287(9) 0.0262(9) 0.0232(8) -0.0045(7) -0.0067(7) -0.0023(7)

loop_
_atom_type_symbol
_atom_type_description
_atom_type_scat_dispersion_real
_atom_type_scat_dispersion_imag
_atom_type_scat_source
C C 0.0033 0.0016 'International Tables Vol C Tables 4.2.6.8 and 6.1.1.4'
H H 0.0000 0.0000 'International Tables Vol C Tables 4.2.6.8 and 6.1.1.4'
P P 0.1023 0.0942 'International Tables Vol C Tables 4.2.6.8 and 6.1.1.4'
Cl Cl 0.1484 0.1585 'International Tables Vol C Tables 4.2.6.8 and 6.1.1.4'
Ru Ru -1.2594 0.8363 'International Tables Vol C Tables 4.2.6.8 and 6.1.1.4'
B B 0.0013 0.0007 'International Tables Vol C Tables 4.2.6.8 and 6.1.1.4'
O O 0.0106 0.0060 'International Tables Vol C Tables 4.2.6.8 and 6.1.1.4'

loop_
_geom_angle_atom_site_label_1
_geom_angle_atom_site_label_2
_geom_angle_atom_site_label_3
_geom_angle
_geom_angle_site_symmetry_1
_geom_angle_site_symmetry_3
_geom_angle_publ_flag
P2 Ru1 P3 86.923(19) . . ?
P2 Ru1 P1 90.397(18) . . ?
P3 Ru1 P1 86.368(18) . . ?
P2 Ru1 Cl1 113.804(18) . . ?
P3 Ru1 Cl1 159.272(18) . . ?
P1 Ru1 Cl1 93.389(16) . . ?
P2 Ru1 Cl1 95.544(18) . 2_776 ?
P3 Ru1 Cl1 99.992(17) . 2_776 ?
P1 Ru1 Cl1 171.498(17) . 2_776 ?
Cl1 Ru1 Cl1 78.657(16) . 2_776 ?
Ru1 Cl1 Ru1 101.343(16) . 2_776 ?
C7 P1 C16 106.10(9) . . ?
C7 P1 C10 109.58(9) . . ?
C16 P1 C10 97.92(8) . . ?
C7 P1 Ru1 113.42(6) . . ?
C16 P1 Ru1 114.50(6) . . ?
C10 P1 Ru1 114.03(6) . . ?
C8 P2 C22 104.75(9) . . ?
C8 P2 C28 106.30(9) . . ?
C22 P2 C28 99.94(8) . . ?
C8 P2 Ru1 115.59(6) . . ?
C22 P2 Ru1 115.39(6) . . ?
C28 P2 Ru1 113.26(6) . . ?
C9 P3 C40 107.93(9) . . ?
C9 P3 C34 105.88(9) . . ?
C40 P3 C34 97.44(8) . . ?
C9 P3 Ru1 115.16(6) . . ?
C40 P3 Ru1 108.85(6) . . ?
C34 P3 Ru1 119.72(6) . . ?
C1 B1 C8 108.22(15) . . ?
C1 B1 C9 111.77(16) . . ?
C8 B1 C9 108.69(15) . . ?
C1 B1 C7 107.81(15) . . ?
C8 B1 C7 109.94(15) . . ?
C9 B1 C7 110.38(15) . . ?
C6 C1 C2 114.74(18) . . ?
C6 C1 B1 121.62(18) . . ?
C2 C1 B1 123.61(17) . . ?
C3 C2 C1 122.55(19) . . ?
C3 C2 H2 118.7 . . ?
C1 C2 H2 118.7 . . ?
C4 C3 C2 120.7(2) . . ?
C4 C3 H3 119.7 . . ?
C2 C3 H3 119.7 . . ?
C3 C4 C5 118.79(19) . . ?
C3 C4 H4 120.6 . . ?
C5 C4 H4 120.6 . . ?
C4 C5 C6 120.0(2) . . ?
C4 C5 H5 120.0 . . ?
C6 C5 H5 120.0 . . ?
C5 C6 C1 123.2(2) . . ?
C5 C6 H6 118.4 . . ?
C1 C6 H6 118.4 . . ?
B1 C7 P1 111.98(12) . . ?
B1 C7 H7A 109.2 . . ?
P1 C7 H7A 109.2 . . ?
B1 C7 H7B 109.2 . . ?
P1 C7 H7B 109.2 . . ?
H7A C7 H7B 107.9 . . ?
B1 C8 P2 113.75(13) . . ?
B1 C8 H8A 108.8 . . ?
P2 C8 H8A 108.8 . . ?
B1 C8 H8B 108.8 . . ?
P2 C8 H8B 108.8 . . ?
H8A C8 H8B 107.7 . . ?
B1 C9 P3 112.32(13) . . ?
B1 C9 H9A 109.1 . . ?
P3 C9 H9A 109.1 . . ?
B1 C9 H9B 109.1 . . ?
P3 C9 H9B 109.1 . . ?
H9A C9 H9B 107.9 . . ?
C15 C10 C11 117.68(18) . . ?
C15 C10 P1 122.48(15) . . ?
C11 C10 P1 119.76(14) . . ?
C12 C11 C10 121.48(19) . . ?
C12 C11 H11 119.3 . . ?
C10 C11 H11 119.3 . . ?
C13 C12 C11 119.9(2) . . ?
C13 C12 H12 120.0 . . ?
C11 C12 H12 120.0 . . ?
C12 C13 C14 119.6(2) . . ?
C12 C13 H13 120.2 . . ?
C14 C13 H13 120.2 . . ?
C13 C14 C15 120.6(2) . . ?
C13 C14 H14 119.7 . . ?
C15 C14 H14 119.7 . . ?
C10 C15 C14 120.7(2) . . ?
C10 C15 H15 119.7 . . ?
C14 C15 H15 119.7 . . ?
C17 C16 C21 118.54(18) . . ?
C17 C16 P1 119.07(15) . . ?
C21 C16 P1 122.31(15) . . ?
C18 C17 C16 121.04(19) . . ?
C18 C17 H17 119.5 . . ?
C16 C17 H17 119.5 . . ?
C19 C18 C17 120.02(19) . . ?
C19 C18 H18 120.0 . . ?
C17 C18 H18 120.0 . . ?
C20 C19 C18 119.51(19) . . ?
C20 C19 H19 120.2 . . ?
C18 C19 H19 120.2 . . ?
C19 C20 C21 120.59(19) . . ?
C19 C20 H20 119.7 . . ?
C21 C20 H20 119.7 . . ?
C20 C21 C16 120.29(19) . . ?
C20 C21 H21 119.9 . . ?
C16 C21 H21 119.9 . . ?
C23 C22 C27 118.00(18) . . ?
C23 C22 P2 122.08(15) . . ?
C27 C22 P2 119.86(15) . . ?
C22 C23 C24 120.77(19) . . ?
C22 C23 H23 119.6 . . ?
C24 C23 H23 119.6 . . ?
C25 C24 C23 120.7(2) . . ?
C25 C24 H24 119.7 . . ?
C23 C24 H24 119.7 . . ?
C24 C25 C26 119.31(19) . . ?
C24 C25 H25 120.3 . . ?
C26 C25 H25 120.3 . . ?
C25 C26 C27 120.1(2) . . ?
C25 C26 H26 120.0 . . ?
C27 C26 H26 120.0 . . ?
C26 C27 C22 121.1(2) . . ?
C26 C27 H27 119.4 . . ?
C22 C27 H27 119.4 . . ?
C29 C28 C33 118.22(18) . . ?
C29 C28 P2 121.49(15) . . ?
C33 C28 P2 120.29(15) . . ?
C28 C29 C30 120.84(19) . . ?
C28 C29 H29 119.6 . . ?
C30 C29 H29 119.6 . . ?
C31 C30 C29 120.40(19) . . ?
C31 C30 H30 119.8 . . ?
C29 C30 H30 119.8 . . ?
C30 C31 C32 119.57(19) . . ?
C30 C31 H31 120.2 . . ?
C32 C31 H31 120.2 . . ?
C31 C32 C33 120.40(19) . . ?
C31 C32 H32 119.8 . . ?
C33 C32 H32 119.8 . . ?
C32 C33 C28 120.56(19) . . ?
C32 C33 H33 119.7 . . ?
C28 C33 H33 119.7 . . ?
C35 C34 C39 118.25(18) . . ?
C35 C34 P3 118.72(14) . . ?
C39 C34 P3 123.02(15) . . ?
C36 C35 C34 121.07(18) . . ?
C36 C35 H35 119.5 . . ?
C34 C35 H35 119.5 . . ?
C35 C36 C37 120.06(19) . . ?
C35 C36 H36 120.0 . . ?
C37 C36 H36 120.0 . . ?
C38 C37 C36 119.57(19) . . ?
C38 C37 H37 120.2 . . ?
C36 C37 H37 120.2 . . ?
C37 C38 C39 120.25(19) . . ?
C37 C38 H38 119.9 . . ?
C39 C38 H38 119.9 . . ?
C38 C39 C34 120.79(18) . . ?
C38 C39 H39 119.6 . . ?
C34 C39 H39 119.6 . . ?
C45 C40 C41 118.75(18) . . ?
C45 C40 P3 121.10(15) . . ?
C41 C40 P3 120.11(15) . . ?
C42 C41 C40 120.90(19) . . ?
C42 C41 H41 119.6 . . ?
C40 C41 H41 119.6 . . ?
C43 C42 C41 119.7(2) . . ?
C43 C42 H42 120.1 . . ?
C41 C42 H42 120.1 . . ?
C42 C43 C44 119.8(2) . . ?
C42 C43 H43 120.1 . . ?
C44 C43 H43 120.1 . . ?
C45 C44 C43 120.4(2) . . ?
C45 C44 H44 119.8 . . ?
C43 C44 H44 119.8 . . ?
C44 C45 C40 120.4(2) . . ?
C44 C45 H45 119.8 . . ?
C40 C45 H45 119.8 . . ?
O1 C46 C49 106.3(2) . . ?
O1 C46 H46A 110.5 . . ?
C49 C46 H46A 110.5 . . ?
O1 C46 H46B 110.5 . . ?
C49 C46 H46B 110.5 . . ?
H46A C46 H46B 108.7 . . ?
O1 C47 C48 107.18(19) . . ?
O1 C47 H47A 110.3 . . ?
C48 C47 H47A 110.3 . . ?
O1 C47 H47B 110.3 . . ?
C48 C47 H47B 110.3 . . ?
H47A C47 H47B 108.5 . . ?
C47 C48 C49 102.1(2) . . ?
C47 C48 H48A 111.4 . . ?
C49 C48 H48A 111.4 . . ?
C47 C48 H48B 111.4 . . ?
C49 C48 H48B 111.4 . . ?
H48A C48 H48B 109.2 . . ?
C46 C49 C48 101.77(19) . . ?
C46 C49 H49A 111.4 . . ?
C48 C49 H49A 111.4 . . ?
C46 C49 H49B 111.4 . . ?
C48 C49 H49B 111.4 . . ?
H49A C49 H49B 109.3 . . ?
C46 O1 C47 109.27(18) . . ?

loop_
_geom_bond_atom_site_label_1
_geom_bond_atom_site_label_2
_geom_bond_distance
_geom_bond_site_symmetry_2
_geom_bond_publ_flag
Ru1 P2 2.2210(5) . ?
Ru1 P3 2.2710(5) . ?
Ru1 P1 2.2945(5) . ?
Ru1 Cl1 2.4485(5) . ?
Ru1 Cl1 2.4567(5) 2_776 ?
Cl1 Ru1 2.4567(5) 2_776 ?
P1 C7 1.8044(18) . ?
P1 C16 1.8394(19) . ?
P1 C10 1.8407(19) . ?
P2 C8 1.7996(19) . ?
P2 C22 1.8392(19) . ?
P2 C28 1.8388(19) . ?
P3 C9 1.8088(19) . ?
P3 C40 1.8352(19) . ?
P3 C34 1.8460(19) . ?
B1 C1 1.634(3) . ?
B1 C8 1.659(3) . ?
B1 C9 1.664(3) . ?
B1 C7 1.674(3) . ?
C1 C6 1.404(3) . ?
C1 C2 1.402(3) . ?
C2 C3 1.391(3) . ?
C2 H2 0.9500 . ?
C3 C4 1.374(3) . ?
C3 H3 0.9500 . ?
C4 C5 1.385(3) . ?
C4 H4 0.9500 . ?
C5 C6 1.384(3) . ?
C5 H5 0.9500 . ?
C6 H6 0.9500 . ?
C7 H7A 0.9900 . ?
C7 H7B 0.9900 . ?
C8 H8A 0.9900 . ?
C8 H8B 0.9900 . ?
C9 H9A 0.9900 . ?
C9 H9B 0.9900 . ?
C10 C15 1.377(3) . ?
C10 C11 1.397(3) . ?
C11 C12 1.379(3) . ?
C11 H11 0.9500 . ?
C12 C13 1.367(3) . ?
C12 H12 0.9500 . ?
C13 C14 1.376(3) . ?
C13 H13 0.9500 . ?
C14 C15 1.387(3) . ?
C14 H14 0.9500 . ?
C15 H15 0.9500 . ?
C16 C17 1.389(3) . ?
C16 C21 1.393(3) . ?
C17 C18 1.384(3) . ?
C17 H17 0.9500 . ?
C18 C19 1.386(3) . ?
C18 H18 0.9500 . ?
C19 C20 1.379(3) . ?
C19 H19 0.9500 . ?
C20 C21 1.389(3) . ?
C20 H20 0.9500 . ?
C21 H21 0.9500 . ?
C22 C23 1.380(3) . ?
C22 C27 1.393(3) . ?
C23 C24 1.390(3) . ?
C23 H23 0.9500 . ?
C24 C25 1.370(3) . ?
C24 H24 0.9500 . ?
C25 C26 1.381(3) . ?
C25 H25 0.9500 . ?
C26 C27 1.382(3) . ?
C26 H26 0.9500 . ?
C27 H27 0.9500 . ?
C28 C29 1.390(3) . ?
C28 C33 1.394(3) . ?
C29 C30 1.387(3) . ?
C29 H29 0.9500 . ?
C30 C31 1.374(3) . ?
C30 H30 0.9500 . ?
C31 C32 1.380(3) . ?
C31 H31 0.9500 . ?
C32 C33 1.388(3) . ?
C32 H32 0.9500 . ?
C33 H33 0.9500 . ?
C34 C35 1.392(3) . ?
C34 C39 1.394(3) . ?
C35 C36 1.382(3) . ?
C35 H35 0.9500 . ?
C36 C37 1.387(3) . ?
C36 H36 0.9500 . ?
C37 C38 1.383(3) . ?
C37 H37 0.9500 . ?
C38 C39 1.385(3) . ?
C38 H38 0.9500 . ?
C39 H39 0.9500 . ?
C40 C45 1.390(3) . ?
C40 C41 1.394(3) . ?
C41 C42 1.385(3) . ?
C41 H41 0.9500 . ?
C42 C43 1.385(3) . ?
C42 H42 0.9500 . ?
C43 C44 1.385(3) . ?
C43 H43 0.9500 . ?
C44 C45 1.383(3) . ?
C44 H44 0.9500 . ?
C45 H45 0.9500 . ?
C46 O1 1.408(3) . ?
C46 C49 1.508(4) . ?
C46 H46A 0.9900 . ?
C46 H46B 0.9900 . ?
C47 O1 1.435(3) . ?
C47 C48 1.509(3) . ?
C47 H47A 0.9900 . ?
C47 H47B 0.9900 . ?
C48 C49 1.520(4) . ?
C48 H48A 0.9900 . ?
C48 H48B 0.9900 . ?
C49 H49A 0.9900 . ?
C49 H49B 0.9900 . ?
